data_7204863
loop_
_publ_author_name
'Yan, Bangbo'
'Goh, Ngoh K.'
'Chia, Lian S.'
'Stucky, Galen D.'

_publ_section_title
;
 Hydrothermal synthesis, structures and catalytic properties of the new
 open-framework cobalt tungsten phosphates (enH2)3[Co3W4P4O28] and
 K6[Co3W4P4O28]&#xFFFD;4H2O
;
_journal_issue 10
_journal_name_full 'Journal of Materials Chemistry'
_journal_page_first 1567
_journal_paper_doi 10.1039/b402942a
_journal_volume 14
_journal_year 2004
_chemical_formula_sum 'Co3 H8 K6 O32 P4 W4'
_chemical_formula_weight 1790.73
_chemical_name_systematic
;
?
;
_space_group_IT_number 88
_symmetry_cell_setting tetragonal
_symmetry_space_group_name_Hall '-I 4ad'
_symmetry_space_group_name_H-M 'I 41/a :2'
_atom_sites_solution_hydrogens geom
_atom_sites_solution_primary direct
_atom_sites_solution_secondary difmap
_audit_creation_method SHELXL-97
_cell_angle_alpha 90.00
_cell_angle_beta 90.00
_cell_angle_gamma 90.00
_cell_formula_units_Z 4
_cell_length_a 16.960(5)
_cell_length_b 16.960(5)
_cell_length_c 10.705(5)
_cell_measurement_reflns_used 23
_cell_measurement_temperature 299(2)
_cell_measurement_theta_max 12.33
_cell_measurement_theta_min 2.42
_cell_volume 3079.2(19)
_computing_cell_refinement 'Bruker XSCANS'
_computing_data_collection 'Bruker XSCANS'
_computing_data_reduction 'Bruker SHELXTL'
_computing_molecular_graphics 'Bruker SHELXTL'
_computing_publication_material 'Bruker SHELXTL'
_computing_structure_refinement 'SHELXL-97 (Sheldrick, 1997)'
_computing_structure_solution 'SHELXS-97 (Sheldrick, 1990)'
_diffrn_ambient_temperature 299(2)
_diffrn_measured_fraction_theta_full 0.993
_diffrn_measured_fraction_theta_max 0.993
_diffrn_measurement_device_type 'Bruker P4'
_diffrn_measurement_method '2\q/\w scans'
_diffrn_radiation_monochromator graphite
_diffrn_radiation_source 'fine-focus sealed tube'
_diffrn_radiation_type MoK\a
_diffrn_radiation_wavelength 0.71073
_diffrn_reflns_av_R_equivalents 0.0799
_diffrn_reflns_av_sigmaI/netI 0.1243
_diffrn_reflns_limit_h_max 20
_diffrn_reflns_limit_h_min -1
_diffrn_reflns_limit_k_max 20
_diffrn_reflns_limit_k_min -1
_diffrn_reflns_limit_l_max 12
_diffrn_reflns_limit_l_min -1
_diffrn_reflns_number 1844
_diffrn_reflns_theta_full 24.93
_diffrn_reflns_theta_max 24.93
_diffrn_reflns_theta_min 2.25
_diffrn_standards_decay_% 10.31
_diffrn_standards_interval_count 97
_diffrn_standards_number 3
_exptl_absorpt_coefficient_mu 17.591
_exptl_absorpt_correction_T_max 0.6915
_exptl_absorpt_correction_T_min 0.6017
_exptl_absorpt_correction_type empirical
_exptl_crystal_colour BLUE
_exptl_crystal_density_diffrn 3.863
_exptl_crystal_density_method 'not measured'
_exptl_crystal_description OCTAHEDRAL
_exptl_crystal_F_000 3260
_exptl_crystal_size_max 0.08
_exptl_crystal_size_mid 0.07
_exptl_crystal_size_min 0.04
_refine_diff_density_max 1.287
_refine_diff_density_min -1.620
_refine_diff_density_rms 0.405
_refine_ls_extinction_coef 0.00002(3)
_refine_ls_extinction_expression Fc^*^=kFc[1+0.001xFc^2^\l^3^/sin(2\q)]^-1/4^
_refine_ls_extinction_method SHELXL
_refine_ls_goodness_of_fit_ref 0.997
_refine_ls_hydrogen_treatment mixed
_refine_ls_matrix_type full
_refine_ls_number_parameters 104
_refine_ls_number_reflns 1348
_refine_ls_number_restraints 0
_refine_ls_restrained_S_all 0.997
_refine_ls_R_factor_all 0.1066
_refine_ls_R_factor_gt 0.0547
_refine_ls_shift/su_max 0.000
_refine_ls_shift/su_mean 0.000
_refine_ls_structure_factor_coef Fsqd
_refine_ls_weighting_details 'calc w=1/[\s^2^(Fo^2^)+(0.0374P)^2^+0.0000P] where P=(Fo^2^+2Fc^2^)/3'
_refine_ls_weighting_scheme calc
_refine_ls_wR_factor_gt 0.0955
_refine_ls_wR_factor_ref 0.1106
_reflns_number_gt 885
_reflns_number_total 1348
_reflns_threshold_expression >2sigma(I)
_cod_data_source_file b402942a.txt
_cod_data_source_block 2
_cod_depositor_comments
;
The following automatic conversions were performed:
'_symmetry_cell_setting' value 'Tetragonal' changed to 'tetragonal'
according to '/home/saulius/struct/CIF-dictionaries/cif_core.dic'
dictionary named 'cif_core.dic' version 2.4.1 from 2010-06-29.

Automatic conversion script
Id: cif_fix_enum 1527 2010-12-29 10:47:43Z saulius 
;
_cod_original_sg_symbol_H-M I4(1)/a
_cod_original_formula_sum 'H8 Co3 K6 O32 P4 W4'
_cod_database_code 7204863

loop_
_symmetry_equiv_pos_as_xyz
'x, y, z'
'-x+1/2, -y, z+1/2'
'-y+3/4, x+1/4, z+1/4'
'y+3/4, -x+3/4, z+3/4'
'x+1/2, y+1/2, z+1/2'
'-x+1, -y+1/2, z+1'
'-y+5/4, x+3/4, z+3/4'
'y+5/4, -x+5/4, z+5/4'
'-x, -y, -z'
'x-1/2, y, -z-1/2'
'y-3/4, -x-1/4, -z-1/4'
'-y-3/4, x-3/4, -z-3/4'
'-x+1/2, -y+1/2, -z+1/2'
'x, y+1/2, -z'
'y-1/4, -x+1/4, -z+1/4'
'-y-1/4, x-1/4, -z-1/4'

loop_
_atom_site_label
_atom_site_type_symbol
_atom_site_fract_x
_atom_site_fract_y
_atom_site_fract_z
_atom_site_U_iso_or_equiv
_atom_site_adp_type
_atom_site_occupancy
_atom_site_symmetry_multiplicity
_atom_site_calc_flag
_atom_site_refinement_flags
_atom_site_disorder_assembly
_atom_site_disorder_group
W1 W -0.16234(5) 0.55824(5) -0.69231(8) 0.0076(3) Uani 1 1 d . . .
Co1 Co 0.0000 0.5000 -0.5000 0.0048(8) Uani 1 2 d S . .
Co2 Co 0.0000 0.2500 -0.8750 0.0142(13) Uani 1 4 d S . .
P1 P -0.0840(3) 0.3832(3) -0.6960(5) 0.0092(11) Uani 1 1 d . . .
K1 K 0.0994(12) 0.2950(10) -0.535(2) 0.045(6) Uani 0.38 1 d P . .
K2 K 0.286(2) 0.338(3) -0.559(4) 0.052(11) Uiso 0.19 1 d P . .
K3 K 0.3033(10) 0.3708(10) -0.5434(16) 0.022(3) Uiso 0.37 1 d P . .
K4 K 0.066(3) 0.280(3) -0.491(4) 0.075(15) Uiso 0.24 1 d P . .
K5 K 0.3324(13) 0.3874(12) -0.507(2) 0.034(5) Uiso 0.32 1 d P . .
O1 O -0.0739(8) 0.3144(8) -0.7826(13) 0.015(3) Uiso 1 1 d . . .
O2 O -0.2499(8) 0.5336(7) -0.8279(13) 0.010(3) Uiso 1 1 d . . .
O3 O -0.0738(8) 0.5676(8) -0.6055(13) 0.012(3) Uani 1 1 d . . .
O4 O -0.0068(8) 0.4077(8) -0.6300(15) 0.014(3) Uani 1 1 d . . .
O5 O -0.2077(8) 0.6495(8) -0.6630(13) 0.013(3) Uani 1 1 d . . .
O6 O -0.1186(8) 0.4535(7) -0.7727(12) 0.008(3) Uiso 1 1 d . . .
O7 O -0.1078(8) 0.6036(8) -0.8472(12) 0.010(3) Uiso 1 1 d . . .
O1W O 0.443(3) 0.456(3) -0.471(6) 0.11(2) Uiso 0.56 1 d P . .
O2W O 0.181(7) 0.313(7) -0.593(12) 0.18(5) Uiso 0.39 1 d P . .

loop_
_atom_site_aniso_label
_atom_site_aniso_U_11
_atom_site_aniso_U_22
_atom_site_aniso_U_33
_atom_site_aniso_U_23
_atom_site_aniso_U_13
_atom_site_aniso_U_12
W1 0.0086(5) 0.0082(5) 0.0059(4) 0.0017(4) -0.0010(4) 0.0002(4)
Co1 0.0011(17) 0.0097(19) 0.0036(17) 0.0014(17) -0.0001(15) -0.0015(15)
Co2 0.0133(18) 0.0133(18) 0.016(3) 0.000 0.000 0.000
P1 0.012(3) 0.012(3) 0.004(2) -0.001(2) 0.005(2) -0.002(2)
K1 0.045(12) 0.022(8) 0.068(16) -0.010(10) -0.021(12) 0.024(8)
O3 0.019(8) 0.011(7) 0.005(7) 0.006(6) -0.004(6) -0.003(6)
O4 0.002(7) 0.015(8) 0.024(8) -0.004(7) 0.002(7) 0.001(6)
O5 0.021(8) 0.010(7) 0.009(7) 0.000(6) -0.010(6) -0.002(6)

loop_
_atom_type_symbol
_atom_type_description
_atom_type_scat_dispersion_real
_atom_type_scat_dispersion_imag
_atom_type_scat_source
H H 0.0000 0.0000 'International Tables Vol C Tables 4.2.6.8 and 6.1.1.4'
O O 0.0106 0.0060 'International Tables Vol C Tables 4.2.6.8 and 6.1.1.4'
P P 0.1023 0.0942 'International Tables Vol C Tables 4.2.6.8 and 6.1.1.4'
K K 0.2009 0.2494 'International Tables Vol C Tables 4.2.6.8 and 6.1.1.4'
Co Co 0.3494 0.9721 'International Tables Vol C Tables 4.2.6.8 and 6.1.1.4'
W W -0.8490 6.8722 'International Tables Vol C Tables 4.2.6.8 and 6.1.1.4'

loop_
_geom_angle_atom_site_label_1
_geom_angle_atom_site_label_2
_geom_angle_atom_site_label_3
_geom_angle
_geom_angle_site_symmetry_1
_geom_angle_site_symmetry_3
_geom_angle_publ_flag
O5 W1 O3 101.4(6) . . ?
O5 W1 O2 97.9(6) . 8_344 ?
O3 W1 O2 97.0(6) . 8_344 ?
O5 W1 O7 90.6(6) . . ?
O3 W1 O7 90.5(6) . . ?
O2 W1 O7 167.3(6) 8_344 . ?
O5 W1 O6 165.7(6) . . ?
O3 W1 O6 89.5(6) . . ?
O2 W1 O6 89.7(5) 8_344 . ?
O7 W1 O6 80.0(5) . . ?
O5 W1 O2 89.4(6) . . ?
O3 W1 O2 166.1(6) . . ?
O2 W1 O2 90.0(5) 8_344 . ?
O7 W1 O2 80.6(5) . . ?
O6 W1 O2 78.5(5) . . ?
O5 W1 K1 53.6(5) . 9_564 ?
O3 W1 K1 48.7(5) . 9_564 ?
O2 W1 K1 94.0(6) 8_344 9_564 ?
O7 W1 K1 98.7(6) . 9_564 ?
O6 W1 K1 138.2(4) . 9_564 ?
O2 W1 K1 143.0(4) . 9_564 ?
O5 W1 K3 46.0(5) . 9_564 ?
O3 W1 K3 99.3(6) . 9_564 ?
O2 W1 K3 52.4(5) 8_344 9_564 ?
O7 W1 K3 136.5(5) . 9_564 ?
O6 W1 K3 141.6(4) . 9_564 ?
O2 W1 K3 94.5(5) . 9_564 ?
K1 W1 K3 60.6(5) 9_564 9_564 ?
O5 W1 K5 48.5(5) . 9_564 ?
O3 W1 K5 109.6(6) . 9_564 ?
O2 W1 K5 49.9(5) 8_344 9_564 ?
O7 W1 K5 136.4(5) . 9_564 ?
O6 W1 K5 136.0(5) . 9_564 ?
O2 W1 K5 84.1(5) . 9_564 ?
K1 W1 K5 70.9(5) 9_564 9_564 ?
K3 W1 K5 10.7(3) 9_564 9_564 ?
O5 W1 K4 56.7(8) . 9_564 ?
O3 W1 K4 44.9(9) . 9_564 ?
O2 W1 K4 105.4(8) 8_344 9_564 ?
O7 W1 K4 87.2(8) . 9_564 ?
O6 W1 K4 132.7(8) . 9_564 ?
O2 W1 K4 143.9(8) . 9_564 ?
K1 W1 K4 12.0(6) 9_564 9_564 ?
K3 W1 K4 71.6(7) 9_564 9_564 ?
K5 W1 K4 81.7(7) 9_564 9_564 ?
O5 W1 K2 39.8(8) . 9_564 ?
O3 W1 K2 93.2(8) . 9_564 ?
O2 W1 K2 60.1(8) 8_344 9_564 ?
O7 W1 K2 129.9(8) . 9_564 ?
O6 W1 K2 149.8(7) . 9_564 ?
O2 W1 K2 100.7(7) . 9_564 ?
K1 W1 K2 51.6(7) 9_564 9_564 ?
K3 W1 K2 9.6(6) 9_564 9_564 ?
K5 W1 K2 19.3(7) 9_564 9_564 ?
K4 W1 K2 62.3(9) 9_564 9_564 ?
O5 W1 K4 84.7(8) . 4_454 ?
O3 W1 K4 47.1(8) . 4_454 ?
O2 W1 K4 143.3(8) 8_344 4_454 ?
O7 W1 K4 46.7(8) . 4_454 ?
O6 W1 K4 96.4(7) . 4_454 ?
O2 W1 K4 126.7(8) . 4_454 ?
K1 W1 K4 58.3(8) 9_564 4_454 ?
K3 W1 K4 116.9(7) 9_564 4_454 ?
K5 W1 K4 125.9(7) 9_564 4_454 ?
K4 W1 K4 46.5(12) 9_564 4_454 ?
K2 W1 K4 107.3(9) 9_564 4_454 ?
O3 Co1 O3 180.0(6) . 9_564 ?
O3 Co1 O5 86.5(5) . 8_344 ?
O3 Co1 O5 93.5(5) 9_564 8_344 ?
O3 Co1 O5 93.5(5) . 16_664 ?
O3 Co1 O5 86.5(5) 9_564 16_664 ?
O5 Co1 O5 180.0(7) 8_344 16_664 ?
O3 Co1 O4 91.0(5) . . ?
O3 Co1 O4 89.0(5) 9_564 . ?
O5 Co1 O4 89.7(5) 8_344 . ?
O5 Co1 O4 90.3(5) 16_664 . ?
O3 Co1 O4 89.0(5) . 9_564 ?
O3 Co1 O4 91.0(5) 9_564 9_564 ?
O5 Co1 O4 90.3(5) 8_344 9_564 ?
O5 Co1 O4 89.7(5) 16_664 9_564 ?
O4 Co1 O4 180.000(1) . 9_564 ?
O3 Co1 K2 81.1(8) . 4_454 ?
O3 Co1 K2 98.9(8) 9_564 4_454 ?
O5 Co1 K2 132.8(7) 8_344 4_454 ?
O5 Co1 K2 47.2(7) 16_664 4_454 ?
O4 Co1 K2 45.6(7) . 4_454 ?
O4 Co1 K2 134.4(7) 9_564 4_454 ?
O3 Co1 K2 98.9(8) . 12_665 ?
O3 Co1 K2 81.1(8) 9_564 12_665 ?
O5 Co1 K2 47.2(7) 8_344 12_665 ?
O5 Co1 K2 132.8(7) 16_664 12_665 ?
O4 Co1 K2 134.4(7) . 12_665 ?
O4 Co1 K2 45.6(7) 9_564 12_665 ?
K2 Co1 K2 180.0(12) 4_454 12_665 ?
O3 Co1 K3 89.6(5) . 12_665 ?
O3 Co1 K3 90.4(5) 9_564 12_665 ?
O5 Co1 K3 43.8(5) 8_344 12_665 ?
O5 Co1 K3 136.2(5) 16_664 12_665 ?
O4 Co1 K3 133.3(4) . 12_665 ?
O4 Co1 K3 46.7(4) 9_564 12_665 ?
K2 Co1 K3 170.5(6) 4_454 12_665 ?
K2 Co1 K3 9.5(6) 12_665 12_665 ?
O3 Co1 K3 90.4(5) . 4_454 ?
O3 Co1 K3 89.6(5) 9_564 4_454 ?
O5 Co1 K3 136.2(5) 8_344 4_454 ?
O5 Co1 K3 43.8(5) 16_664 4_454 ?
O4 Co1 K3 46.7(4) . 4_454 ?
O4 Co1 K3 133.3(4) 9_564 4_454 ?
K2 Co1 K3 9.5(6) 4_454 4_454 ?
K2 Co1 K3 170.5(6) 12_665 4_454 ?
K3 Co1 K3 180.000(1) 12_665 4_454 ?
O3 Co1 K5 79.7(5) . 12_665 ?
O3 Co1 K5 100.3(5) 9_564 12_665 ?
O5 Co1 K5 46.3(5) 8_344 12_665 ?
O5 Co1 K5 133.7(5) 16_664 12_665 ?
O4 Co1 K5 135.1(5) . 12_665 ?
O4 Co1 K5 44.9(5) 9_564 12_665 ?
K2 Co1 K5 160.7(7) 4_454 12_665 ?
K2 Co1 K5 19.3(7) 12_665 12_665 ?
K3 Co1 K5 10.2(3) 12_665 12_665 ?
K3 Co1 K5 169.8(3) 4_454 12_665 ?
O3 Co1 K5 100.3(5) . 4_454 ?
O3 Co1 K5 79.7(5) 9_564 4_454 ?
O5 Co1 K5 133.7(5) 8_344 4_454 ?
O5 Co1 K5 46.3(5) 16_664 4_454 ?
O4 Co1 K5 44.9(5) . 4_454 ?
O4 Co1 K5 135.1(5) 9_564 4_454 ?
K2 Co1 K5 19.3(7) 4_454 4_454 ?
K2 Co1 K5 160.7(7) 12_665 4_454 ?
K3 Co1 K5 169.8(3) 12_665 4_454 ?
K3 Co1 K5 10.2(3) 4_454 4_454 ?
K5 Co1 K5 180.0(5) 12_665 4_454 ?
O1 Co2 O1 105.2(4) 12_664 6_454 ?
O1 Co2 O1 105.2(4) 12_664 . ?
O1 Co2 O1 118.5(8) 6_454 . ?
O1 Co2 O1 118.5(8) 12_664 15_553 ?
O1 Co2 O1 105.2(4) 6_454 15_553 ?
O1 Co2 O1 105.2(4) . 15_553 ?
O1 Co2 K5 168.1(5) 12_664 4_454 ?
O1 Co2 K5 81.9(6) 6_454 4_454 ?
O1 Co2 K5 79.0(5) . 4_454 ?
O1 Co2 K5 49.7(5) 15_553 4_454 ?
O1 Co2 K5 49.7(5) 12_664 7_444 ?
O1 Co2 K5 79.0(5) 6_454 7_444 ?
O1 Co2 K5 81.9(6) . 7_444 ?
O1 Co2 K5 168.1(5) 15_553 7_444 ?
K5 Co2 K5 142.1(6) 4_454 7_444 ?
O1 Co2 K5 79.0(5) 12_664 10_554 ?
O1 Co2 K5 168.1(5) 6_454 10_554 ?
O1 Co2 K5 49.7(5) . 10_554 ?
O1 Co2 K5 81.9(6) 15_553 10_554 ?
K5 Co2 K5 96.1(2) 4_454 10_554 ?
K5 Co2 K5 96.1(2) 7_444 10_554 ?
O1 Co2 K5 81.9(6) 12_664 13_553 ?
O1 Co2 K5 49.7(5) 6_454 13_553 ?
O1 Co2 K5 168.1(5) . 13_553 ?
O1 Co2 K5 79.0(5) 15_553 13_553 ?
K5 Co2 K5 96.1(2) 4_454 13_553 ?
K5 Co2 K5 96.1(2) 7_444 13_553 ?
K5 Co2 K5 142.1(6) 10_554 13_553 ?
O1 Co2 K2 153.1(8) 12_664 4_454 ?
O1 Co2 K2 100.4(8) 6_454 4_454 ?
O1 Co2 K2 68.8(7) . 4_454 ?
O1 Co2 K2 44.7(8) 15_553 4_454 ?
K5 Co2 K2 18.6(7) 4_454 4_454 ?
K5 Co2 K2 146.4(7) 7_444 4_454 ?
K5 Co2 K2 77.6(7) 10_554 4_454 ?
K5 Co2 K2 109.2(6) 13_553 4_454 ?
O1 Co2 K2 44.7(8) 12_664 7_444 ?
O1 Co2 K2 68.8(7) 6_454 7_444 ?
O1 Co2 K2 100.4(8) . 7_444 ?
O1 Co2 K2 153.1(8) 15_553 7_444 ?
K5 Co2 K2 146.4(7) 4_454 7_444 ?
K5 Co2 K2 18.6(7) 7_444 7_444 ?
K5 Co2 K2 109.2(6) 10_554 7_444 ?
K5 Co2 K2 77.6(7) 13_553 7_444 ?
K2 Co2 K2 159.7(13) 4_454 7_444 ?
O1 Co2 K2 68.8(7) 12_664 10_554 ?
O1 Co2 K2 153.1(8) 6_454 10_554 ?
O1 Co2 K2 44.7(8) . 10_554 ?
O1 Co2 K2 100.4(8) 15_553 10_554 ?
K5 Co2 K2 109.2(6) 4_454 10_554 ?
K5 Co2 K2 77.6(7) 7_444 10_554 ?
K5 Co2 K2 18.6(7) 10_554 10_554 ?
K5 Co2 K2 146.4(7) 13_553 10_554 ?
K2 Co2 K2 91.8(2) 4_454 10_554 ?
K2 Co2 K2 91.8(2) 7_444 10_554 ?
O1 Co2 K2 100.4(8) 12_664 13_553 ?
O1 Co2 K2 44.7(8) 6_454 13_553 ?
O1 Co2 K2 153.1(8) . 13_553 ?
O1 Co2 K2 68.8(7) 15_553 13_553 ?
K5 Co2 K2 77.6(7) 4_454 13_553 ?
K5 Co2 K2 109.2(6) 7_444 13_553 ?
K5 Co2 K2 146.4(7) 10_554 13_553 ?
K5 Co2 K2 18.6(7) 13_553 13_553 ?
K2 Co2 K2 91.8(2) 4_454 13_553 ?
K2 Co2 K2 91.8(2) 7_444 13_553 ?
K2 Co2 K2 159.7(13) 10_554 13_553 ?
O1 P1 O4 113.3(8) . . ?
O1 P1 O7 106.4(8) . 8_344 ?
O4 P1 O7 109.9(8) . 8_344 ?
O1 P1 O6 108.2(8) . . ?
O4 P1 O6 110.6(8) . . ?
O7 P1 O6 108.2(8) 8_344 . ?
O1 P1 K3 60.5(6) . 10_554 ?
O4 P1 K3 150.6(7) . 10_554 ?
O7 P1 K3 99.1(6) 8_344 10_554 ?
O6 P1 K3 53.3(6) . 10_554 ?
O1 P1 K2 89.6(9) . 4_454 ?
O4 P1 K2 48.4(10) . 4_454 ?
O7 P1 K2 157.7(9) 8_344 4_454 ?
O6 P1 K2 80.2(9) . 4_454 ?
K3 P1 K2 102.3(8) 10_554 4_454 ?
O1 P1 K5 59.9(6) . 10_554 ?
O4 P1 K5 139.2(7) . 10_554 ?
O7 P1 K5 110.4(7) 8_344 10_554 ?
O6 P1 K5 49.6(6) . 10_554 ?
K3 P1 K5 11.4(4) 10_554 10_554 ?
K2 P1 K5 90.8(8) 4_454 10_554 ?
O1 P1 K1 68.9(7) . 6_454 ?
O4 P1 K1 94.1(7) . 6_454 ?
O7 P1 K1 51.2(6) 8_344 6_454 ?
O6 P1 K1 153.2(7) . 6_454 ?
K3 P1 K1 108.1(5) 10_554 6_454 ?
K2 P1 K1 125.5(8) 4_454 6_454 ?
K5 P1 K1 116.0(6) 10_554 6_454 ?
O1 P1 K2 55.9(9) . 10_554 ?
O4 P1 K2 158.8(9) . 10_554 ?
O7 P1 K2 91.2(9) 8_344 10_554 ?
O6 P1 K2 62.5(9) . 10_554 ?
K3 P1 K2 10.7(7) 10_554 10_554 ?
K2 P1 K2 110.8(5) 4_454 10_554 ?
K5 P1 K2 21.0(8) 10_554 10_554 ?
K1 P1 K2 97.6(8) 6_454 10_554 ?
O1 P1 K4 76.5(9) . 6_454 ?
O4 P1 K4 81.6(9) . 6_454 ?
O7 P1 K4 54.6(9) 8_344 6_454 ?
O6 P1 K4 162.4(9) . 6_454 ?
K3 P1 K4 120.7(8) 10_554 6_454 ?
K2 P1 K4 117.1(10) 4_454 6_454 ?
K5 P1 K4 128.1(8) 10_554 6_454 ?
K1 P1 K4 12.7(7) 6_454 6_454 ?
K2 P1 K4 110.3(10) 10_554 6_454 ?
O1 P1 K3 86.9(6) . 4_454 ?
O4 P1 K3 43.2(7) . 4_454 ?
O7 P1 K3 152.9(6) 8_344 4_454 ?
O6 P1 K3 89.0(6) . 4_454 ?
K3 P1 K3 108.0(3) 10_554 4_454 ?
K2 P1 K3 8.8(7) 4_454 4_454 ?
K5 P1 K3 96.7(4) 10_554 4_454 ?
K1 P1 K3 116.8(4) 6_454 4_454 ?
K2 P1 K3 115.6(8) 10_554 4_454 ?
K4 P1 K3 108.3(8) 6_454 4_454 ?
O1 P1 K4 85.4(9) . . ?
O4 P1 K4 44.9(9) . . ?
O7 P1 K4 86.3(8) 8_344 . ?
O6 P1 K4 155.5(9) . . ?
K3 P1 K4 145.7(8) 10_554 . ?
K2 P1 K4 79.6(10) 4_454 . ?
K5 P1 K4 144.2(8) 10_554 . ?
K1 P1 K4 50.4(8) 6_454 . ?
K2 P1 K4 138.7(10) 10_554 . ?
K4 P1 K4 39.0(13) 6_454 . ?
K3 P1 K4 71.0(7) 4_454 . ?
K4 K1 O2W 163(6) . . ?
K4 K1 O1W 163(5) . 4_454 ?
O2W K1 O1W 24(5) . 4_454 ?
K4 K1 O7 92(4) . 3 ?
O2W K1 O7 80(4) . 3 ?
O1W K1 O7 72.6(14) 4_454 3 ?
K4 K1 O3 81(4) . 9_564 ?
O2W K1 O3 101(4) . 9_564 ?
O1W K1 O3 116.0(16) 4_454 9_564 ?
O7 K1 O3 160.4(9) 3 9_564 ?
K4 K1 O4 89(4) . . ?
O2W K1 O4 107(5) . . ?
O1W K1 O4 96.5(15) 4_454 . ?
O7 K1 O4 136.6(8) 3 . ?
O3 K1 O4 62.1(5) 9_564 . ?
K4 K1 O5 97(4) . 9_564 ?
O2W K1 O5 71(5) . 9_564 ?
O1W K1 O5 95.1(15) 4_454 9_564 ?
O7 K1 O5 106.8(6) 3 9_564 ?
O3 K1 O5 56.5(5) 9_564 9_564 ?
O4 K1 O5 116.1(7) . 9_564 ?
K4 K1 K4 28(3) . 6_454 ?
O2W K1 K4 161(5) . 6_454 ?
O1W K1 K4 138.2(17) 4_454 6_454 ?
O7 K1 K4 85.2(10) 3 6_454 ?
O3 K1 K4 96.7(10) 9_564 6_454 ?
O4 K1 K4 75.8(10) . 6_454 ?
O5 K1 K4 125.5(11) 9_564 6_454 ?
K4 K1 O3 75(4) . 3 ?
O2W K1 O3 88(5) . 3 ?
O1W K1 O3 101.5(14) 4_454 3 ?
O7 K1 O3 54.4(5) 3 3 ?
O3 K1 O3 106.0(7) 9_564 3 ?
O4 K1 O3 161.7(10) . 3 ?
O5 K1 O3 58.9(5) 9_564 3 ?
K4 K1 O3 93.0(10) 6_454 3 ?
K4 K1 K5 144(4) . 4_454 ?
O2W K1 K5 53(5) . 4_454 ?
O1W K1 K5 43.5(13) 4_454 4_454 ?
O7 K1 K5 111.5(9) 3 4_454 ?
O3 K1 K5 83.7(7) 9_564 4_454 ?
O4 K1 K5 54.8(6) . 4_454 ?
O5 K1 K5 101.5(8) 9_564 4_454 ?
K4 K1 K5 123.6(11) 6_454 4_454 ?
O3 K1 K5 141.3(9) 3 4_454 ?
K4 K1 O1 102(4) . 6_454 ?
O2W K1 O1 84(5) . 6_454 ?
O1W K1 O1 62.0(14) 4_454 6_454 ?
O7 K1 O1 46.9(4) 3 6_454 ?
O3 K1 O1 152.5(7) 9_564 6_454 ?
O4 K1 O1 90.5(7) . 6_454 ?
O5 K1 O1 147.6(8) 9_564 6_454 ?
K4 K1 O1 76.9(10) 6_454 6_454 ?
O3 K1 O1 101.1(5) 3 6_454 ?
K5 K1 O1 78.1(7) 4_454 6_454 ?
K4 K1 K2 146(4) . . ?
O2W K1 K2 19(5) . . ?
O1W K1 K2 43.4(15) 4_454 . ?
O7 K1 K2 84.8(9) 3 . ?
O3 K1 K2 90.4(9) 9_564 . ?
O4 K1 K2 116.2(11) . . ?
O5 K1 K2 51.9(9) 9_564 . ?
K4 K1 K2 168.0(11) 6_454 . ?
O3 K1 K2 75.8(9) 3 . ?
K5 K1 K2 66.6(10) 4_454 . ?
O1 K1 K2 101.0(11) 6_454 . ?
K3 K2 K5 18(3) . . ?
K3 K2 O2W 132(6) . . ?
K5 K2 O2W 145(5) . . ?
K3 K2 O1W 132(5) . 4_454 ?
K5 K2 O1W 149(3) . 4_454 ?
O2W K2 O1W 39(4) . 4_454 ?
K3 K2 O4 100(5) . 3 ?
K5 K2 O4 82(2) . 3 ?
O2W K2 O4 110(4) . 3 ?
O1W K2 O4 128(2) 4_454 3 ?
K3 K2 O5 85(5) . 9_564 ?
K5 K2 O5 82(2) . 9_564 ?
O2W K2 O5 74(4) . 9_564 ?
O1W K2 O5 113(2) 4_454 9_564 ?
O4 K2 O5 66.1(11) 3 9_564 ?
K3 K2 O1 85(4) . 10_654 ?
K5 K2 O1 81(2) . 10_654 ?
O2W K2 O1 129(4) . 10_654 ?
O1W K2 O1 91(2) 4_454 10_654 ?
O4 K2 O1 92.7(12) 3 10_654 ?
O5 K2 O1 154.7(17) 9_564 10_654 ?
K3 K2 O6 52(4) . 10_654 ?
K5 K2 O6 61(2) . 10_654 ?
O2W K2 O6 122(4) . 10_654 ?
O1W K2 O6 91(2) 4_454 10_654 ?
O4 K2 O6 127.6(15) 3 10_654 ?
O5 K2 O6 134.9(16) 9_564 10_654 ?
O1 K2 O6 48.3(7) 10_654 10_654 ?
K3 K2 K1 127(5) . . ?
K5 K2 K1 135(3) . . ?
O2W K2 K1 16(4) . . ?
O1W K2 K1 54.7(18) 4_454 . ?
O4 K2 K1 98.8(14) 3 . ?
O5 K2 K1 58.3(9) 9_564 . ?
O1 K2 K1 143.0(17) 10_654 . ?
O6 K2 K1 133.6(14) 10_654 . ?
K3 K2 O2 48(4) . 16_664 ?
K5 K2 O2 58.8(18) . 16_664 ?
O2W K2 O2 86(4) . 16_664 ?
O1W K2 O2 108(2) 4_454 16_664 ?
O4 K2 O2 107.7(15) 3 16_664 ?
O5 K2 O2 51.6(8) 9_564 16_664 ?
O1 K2 O2 130.7(15) 10_654 16_664 ?
O6 K2 O2 85.4(11) 10_654 16_664 ?
K1 K2 O2 78.6(9) . 16_664 ?
K3 K2 O1W 142(5) . 16_654 ?
K5 K2 O1W 139(3) . 16_654 ?
O2W K2 O1W 75(4) . 16_654 ?
O1W K2 O1W 48(2) 4_454 16_654 ?
O4 K2 O1W 92.9(15) 3 16_654 ?
O5 K2 O1W 132.6(19) 9_564 16_654 ?
O1 K2 O1W 58.1(12) 10_654 16_654 ?
O6 K2 O1W 91.9(15) 10_654 16_654 ?
K1 K2 O1W 86.1(15) . 16_654 ?
O2 K2 O1W 155.9(17) 16_664 16_654 ?
K3 K2 P1 117(5) . 3 ?
K5 K2 P1 99(2) . 3 ?
O2W K2 P1 105(4) . 3 ?
O1W K2 P1 108(2) 4_454 3 ?
O4 K2 P1 25.6(5) 3 3 ?
O5 K2 P1 87.3(12) 9_564 3 ?
O1 K2 P1 76.6(9) 10_654 3 ?
O6 K2 P1 122.2(12) 10_654 3 ?
K1 K2 P1 99.7(12) . 3 ?
O2 K2 P1 133.2(14) 16_664 3 ?
O1W K2 P1 67.6(12) 16_654 3 ?
K2 K3 K5 144(6) . . ?
K2 K3 O2W 36(5) . . ?
K5 K3 O2W 158(4) . . ?
K2 K3 O1W 38(4) . 4_454 ?
K5 K3 O1W 170(3) . 4_454 ?
O2W K3 O1W 31(3) . 4_454 ?
K2 K3 O6 117(5) . 10_654 ?
K5 K3 O6 81(2) . 10_654 ?
O2W K3 O6 118(3) . 10_654 ?
O1W K3 O6 89.9(14) 4_454 10_654 ?
K2 K3 O5 81(4) . 9_564 ?
K5 K3 O5 91(2) . 9_564 ?
O2W K3 O5 67(3) . 9_564 ?
O1W K3 O5 98.6(14) 4_454 9_564 ?
O6 K3 O5 156.5(8) 10_654 9_564 ?
K2 K3 O4 67(4) . 3 ?
K5 K3 O4 78(2) . 3 ?
O2W K3 O4 91(3) . 3 ?
O1W K3 O4 105.2(14) 4_454 3 ?
O6 K3 O4 135.3(7) 10_654 3 ?
O5 K3 O4 63.4(5) 9_564 3 ?
K2 K3 O1W 149(4) . . ?
K5 K3 O1W 19(2) . . ?
O2W K3 O1W 174(3) . . ?
O1W K3 O1W 152(2) 4_454 . ?
O6 K3 O1W 62.8(13) 10_654 . ?
O5 K3 O1W 109.2(14) 9_564 . ?
O4 K3 O1W 91.3(13) 3 . ?
K2 K3 O2 122(4) . 16_664 ?
K5 K3 O2 79(2) . 16_664 ?
O2W K3 O2 88(3) . 16_664 ?
O1W K3 O2 107.4(13) 4_454 16_664 ?
O6 K3 O2 100.2(6) 10_654 16_664 ?
O5 K3 O2 56.4(5) 9_564 16_664 ?
O4 K3 O2 114.2(7) 3 16_664 ?
O1W K3 O2 85.5(13) . 16_664 ?
K2 K3 O1 82(4) . 10_654 ?
K5 K3 O1 89(2) . 10_654 ?
O2W K3 O1 110(3) . 10_654 ?
O1W K3 O1 82.0(14) 4_454 10_654 ?
O6 K3 O1 51.3(5) 10_654 10_654 ?
O5 K3 O1 151.4(7) 9_564 10_654 ?
O4 K3 O1 88.7(6) 3 10_654 ?
O1W K3 O1 75.6(13) . 10_654 ?
O2 K3 O1 150.8(7) 16_664 10_654 ?
K2 K3 O2 120(4) . 10_654 ?
K5 K3 O2 95(2) . 10_654 ?
O2W K3 O2 91(3) . 10_654 ?
O1W K3 O2 82.8(13) 4_454 10_654 ?
O6 K3 O2 52.5(4) 10_654 10_654 ?
O5 K3 O2 106.6(6) 9_564 10_654 ?
O4 K3 O2 167.6(8) 3 10_654 ?
O1W K3 O2 85.3(13) . 10_654 ?
O2 K3 O2 53.8(3) 16_664 10_654 ?
O1 K3 O2 101.9(6) 10_654 10_654 ?
K2 K3 O2W 138(5) . 3 ?
K5 K3 O2W 8(3) . 3 ?
O2W K3 O2W 152(5) . 3 ?
O1W K3 O2W 173(3) 4_454 3 ?
O6 K3 O2W 89(2) 10_654 3 ?
O5 K3 O2W 86(2) 9_564 3 ?
O4 K3 O2W 71(2) 3 3 ?
O1W K3 O2W 26(2) . 3 ?
O2 K3 O2W 80(2) 16_664 3 ?
O1 K3 O2W 91(2) 10_654 3 ?
O2 K3 O2W 102(2) 10_654 3 ?
K1 K4 O2W 12(4) . . ?
K1 K4 K4 143(4) . 6_454 ?
O2W K4 K4 151(3) . 6_454 ?
K1 K4 O3 83(4) . 9_564 ?
O2W K4 O3 85(3) . 9_564 ?
K4 K4 O3 115(3) 6_454 9_564 ?
K1 K4 O4 75(4) . . ?
O2W K4 O4 86(3) . . ?
K4 K4 O4 85(2) 6_454 . ?
O3 K4 O4 61.0(10) 9_564 . ?
K1 K4 O7 72(4) . 3 ?
O2W K4 O7 67(3) . 3 ?
K4 K4 O7 96(2) 6_454 3 ?
O3 K4 O7 149.3(17) 9_564 3 ?
O4 K4 O7 126.4(16) . 3 ?
K1 K4 O3 91(4) . 3 ?
O2W K4 O3 79(3) . 3 ?
K4 K4 O3 111(2) 6_454 3 ?
O3 K4 O3 109.3(15) 9_564 3 ?
O4 K4 O3 163.6(17) . 3 ?
O7 K4 O3 54.5(9) 3 3 ?
K1 K4 K4 145(5) . 15_554 ?
O2W K4 K4 134(4) . 15_554 ?
K4 K4 K4 66.1(9) 6_454 15_554 ?
O3 K4 K4 101.7(19) 9_564 15_554 ?
O4 K4 K4 137.0(18) . 15_554 ?
O7 K4 K4 89.3(16) 3 15_554 ?
O3 K4 K4 55.1(15) 3 15_554 ?
K1 K4 K4 144(5) . 12_665 ?
O2W K4 K4 142(4) . 12_665 ?
K4 K4 K4 66.1(9) 6_454 12_665 ?
O3 K4 K4 62.1(16) 9_564 12_665 ?
O4 K4 K4 92.2(16) . 12_665 ?
O7 K4 K4 136.9(19) 3 12_665 ?
O3 K4 K4 94.3(18) 3 12_665 ?
K4 K4 K4 47.8(18) 15_554 12_665 ?
K1 K4 K1 134(5) . 6_454 ?
O2W K4 K1 142(4) . 6_454 ?
K4 K4 K1 8.7(9) 6_454 6_454 ?
O3 K4 K1 118.3(15) 9_564 6_454 ?
O4 K4 K1 81.0(12) . 6_454 ?
O7 K4 K1 92.2(13) 3 6_454 ?
O3 K4 K1 115.3(14) 3 6_454 ?
K4 K4 K1 73.9(9) 15_554 6_454 ?
K4 K4 K1 74.0(9) 12_665 6_454 ?
K1 K4 O5 69(4) . 9_564 ?
O2W K4 O5 61(3) . 9_564 ?
K4 K4 O5 148.3(8) 6_454 9_564 ?
O3 K4 O5 54.3(9) 9_564 9_564 ?
O4 K4 O5 107.8(14) . 9_564 ?
O7 K4 O5 98.8(14) 3 9_564 ?
O3 K4 O5 58.1(9) 3 9_564 ?
K4 K4 O5 86.0(19) 15_554 9_564 ?
K4 K4 O5 84.3(19) 12_665 9_564 ?
K1 K4 O5 157.0(16) 6_454 9_564 ?
K1 K4 P1 80(4) . 6_454 ?
O2W K4 P1 80(3) . 6_454 ?
K4 K4 P1 76.1(17) 6_454 6_454 ?
O3 K4 P1 161.6(15) 9_564 6_454 ?
O4 K4 P1 107.6(14) . 6_454 ?
O7 K4 P1 25.7(5) 3 6_454 ?
O3 K4 P1 77.8(11) 3 6_454 ?
K4 K4 P1 96.2(15) 15_554 6_454 ?
K4 K4 P1 135.5(15) 12_665 6_454 ?
K1 K4 P1 70.6(10) 6_454 6_454 ?
O5 K4 P1 123.8(14) 9_564 6_454 ?
K3 K5 K2 17(3) . . ?
K3 K5 O1W 156(3) . . ?
K2 K5 O1W 158(3) . . ?
K3 K5 O2W 170(4) . 3 ?
K2 K5 O2W 154(3) . 3 ?
O1W K5 O2W 33(3) . 3 ?
K3 K5 O6 84(2) . 10_654 ?
K2 K5 O6 94(2) . 10_654 ?
O1W K5 O6 71.6(17) . 10_654 ?
O2W K5 O6 105(3) 3 10_654 ?
K3 K5 O4 88(2) . 3 ?
K2 K5 O4 71(2) . 3 ?
O1W K5 O4 108.5(18) . 3 ?
O2W K5 O4 83(3) 3 3 ?
O6 K5 O4 139.2(8) 10_654 3 ?
K3 K5 O5 75(2) . 9_564 ?
K2 K5 O5 72(2) . 9_564 ?
O1W K5 O5 128.5(18) . 9_564 ?
O2W K5 O5 98(3) 3 9_564 ?
O6 K5 O5 149.5(10) 10_654 9_564 ?
O4 K5 O5 62.9(6) 3 9_564 ?
K3 K5 O2 88(2) . 16_664 ?
K2 K5 O2 99(2) . 16_664 ?
O1W K5 O2 100.1(17) . 16_664 ?
O2W K5 O2 94(3) 3 16_664 ?
O6 K5 O2 101.9(7) 10_654 16_664 ?
O4 K5 O2 117.7(8) 3 16_664 ?
O5 K5 O2 56.0(5) 9_564 16_664 ?
K3 K5 O2W 17(3) . . ?
K2 K5 O2W 21(3) . . ?
O1W K5 O2W 171(3) . . ?
O2W K5 O2W 155(5) 3 . ?
O6 K5 O2W 100(3) 10_654 . ?
O4 K5 O2W 80(2) 3 . ?
O5 K5 O2W 58(2) 9_564 . ?
O2 K5 O2W 78(2) 16_664 . ?
K3 K5 O1 78(2) . 10_654 ?
K2 K5 O1 74(2) . 10_654 ?
O1W K5 O1 84.3(17) . 10_654 ?
O2W K5 O1 105(3) 3 10_654 ?
O6 K5 O1 50.7(5) 10_654 10_654 ?
O4 K5 O1 88.5(7) 3 10_654 ?
O5 K5 O1 140.7(9) 9_564 10_654 ?
O2 K5 O1 149.7(9) 16_664 10_654 ?
O2W K5 O1 93(2) . 10_654 ?
K3 K5 K1 143(3) . 3 ?
K2 K5 K1 126(2) . 3 ?
O1W K5 K1 55.5(17) . 3 ?
O2W K5 K1 28(3) 3 3 ?
O6 K5 K1 121.4(9) 10_654 3 ?
O4 K5 K1 55.2(6) 3 3 ?
O5 K5 K1 87.9(7) 9_564 3 ?
O2 K5 K1 109.9(8) 16_664 3 ?
O2W K5 K1 134(3) . 3 ?
O1 K5 K1 97.4(7) 10_654 3 ?
K3 K5 O2 73(2) . 10_654 ?
K2 K5 O2 90(2) . 10_654 ?
O1W K5 O2 93.4(17) . 10_654 ?
O2W K5 O2 115(3) 3 10_654 ?
O6 K5 O2 50.9(5) 10_654 10_654 ?
O4 K5 O2 157.9(9) 3 10_654 ?
O5 K5 O2 100.9(7) 9_564 10_654 ?
O2 K5 O2 52.6(3) 16_664 10_654 ?
O2W K5 O2 78(2) . 10_654 ?
O1 K5 O2 97.4(7) 10_654 10_654 ?
K1 K5 O2 143.7(8) 3 10_654 ?
P1 O1 Co2 146.0(9) . . ?
P1 O1 K2 99.1(11) . 10_554 ?
Co2 O1 K2 107.7(10) . 10_554 ?
P1 O1 K3 93.3(7) . 10_554 ?
Co2 O1 K3 108.5(7) . 10_554 ?
K2 O1 K3 12.7(8) 10_554 10_554 ?
P1 O1 K5 94.7(7) . 10_554 ?
Co2 O1 K5 101.0(7) . 10_554 ?
K2 O1 K5 24.7(9) 10_554 10_554 ?
K3 O1 K5 13.2(4) 10_554 10_554 ?
P1 O1 K1 85.7(7) . 6_454 ?
Co2 O1 K1 100.4(6) . 6_454 ?
K2 O1 K1 116.0(10) 10_554 6_454 ?
K3 O1 K1 127.1(7) 10_554 6_454 ?
K5 O1 K1 140.2(8) 10_554 6_454 ?
W1 O2 W1 137.9(7) 7_454 . ?
W1 O2 K5 101.3(7) 7_454 11_564 ?
W1 O2 K5 112.5(7) . 11_564 ?
W1 O2 K3 98.3(6) 7_454 11_564 ?
W1 O2 K3 108.6(6) . 11_564 ?
K5 O2 K3 13.5(4) 11_564 11_564 ?
W1 O2 K3 107.2(6) 7_454 10_554 ?
W1 O2 K3 105.4(5) . 10_554 ?
K5 O2 K3 74.7(5) 11_564 10_554 ?
K3 O2 K3 88.2(3) 11_564 10_554 ?
W1 O2 K2 91.6(9) 7_454 11_564 ?
W1 O2 K2 110.3(9) . 11_564 ?
K5 O2 K2 22.2(8) 11_564 11_564 ?
K3 O2 K2 9.5(7) 11_564 11_564 ?
K3 O2 K2 96.6(8) 10_554 11_564 ?
W1 O2 K5 104.1(6) 7_454 10_554 ?
W1 O2 K5 102.4(6) . 10_554 ?
K5 O2 K5 86.4(3) 11_564 10_554 ?
K3 O2 K5 99.9(5) 11_564 10_554 ?
K3 O2 K5 11.8(4) 10_554 10_554 ?
K2 O2 K5 108.2(8) 11_564 10_554 ?
W1 O3 Co1 139.5(8) . . ?
W1 O3 K4 108.5(11) . 9_564 ?
Co1 O3 K4 106.7(11) . 9_564 ?
W1 O3 K1 103.0(7) . 9_564 ?
Co1 O3 K1 105.3(7) . 9_564 ?
K4 O3 K1 16.0(8) 9_564 9_564 ?
W1 O3 K4 107.4(11) . 4_454 ?
Co1 O3 K4 106.1(10) . 4_454 ?
K4 O3 K4 62.8(17) 9_564 4_454 ?
K1 O3 K4 78.7(12) 9_564 4_454 ?
W1 O3 K1 105.3(6) . 4_454 ?
Co1 O3 K1 101.4(6) . 4_454 ?
K4 O3 K1 77.2(12) 9_564 4_454 ?
K1 O3 K1 93.2(11) 9_564 4_454 ?
K4 O3 K1 14.5(8) 4_454 4_454 ?
P1 O4 Co1 123.5(8) . . ?
P1 O4 K2 106.0(12) . 4_454 ?
Co1 O4 K2 100.3(10) . 4_454 ?
P1 O4 K5 122.3(9) . 4_454 ?
Co1 O4 K5 103.3(6) . 4_454 ?
K2 O4 K5 26.8(10) 4_454 4_454 ?
P1 O4 K1 121.6(8) . . ?
Co1 O4 K1 103.4(7) . . ?
K2 O4 K1 96.6(12) 4_454 . ?
K5 O4 K1 70.0(8) 4_454 . ?
P1 O4 K3 115.1(9) . 4_454 ?
Co1 O4 K3 101.1(6) . 4_454 ?
K2 O4 K3 12.9(9) 4_454 4_454 ?
K5 O4 K3 13.9(4) 4_454 4_454 ?
K1 O4 K3 83.9(8) . 4_454 ?
P1 O4 K4 113.1(11) . . ?
Co1 O4 K4 101.3(11) . . ?
K2 O4 K4 112.1(13) 4_454 . ?
K5 O4 K4 85.5(10) 4_454 . ?
K1 O4 K4 15.5(8) . . ?
K3 O4 K4 99.4(10) 4_454 . ?
W1 O5 Co1 142.8(8) . 7_454 ?
W1 O5 K2 115.9(11) . 9_564 ?
Co1 O5 K2 99.1(10) 7_454 9_564 ?
W1 O5 K3 106.8(7) . 9_564 ?
Co1 O5 K3 105.0(6) 7_454 9_564 ?
K2 O5 K3 13.6(8) 9_564 9_564 ?
W1 O5 K5 104.2(7) . 9_564 ?
Co1 O5 K5 102.1(7) 7_454 9_564 ?
K2 O5 K5 26.2(10) 9_564 9_564 ?
K3 O5 K5 13.9(5) 9_564 9_564 ?
W1 O5 K1 97.8(6) . 9_564 ?
Co1 O5 K1 106.0(6) 7_454 9_564 ?
K2 O5 K1 69.8(10) 9_564 9_564 ?
K3 O5 K1 80.3(7) 9_564 9_564 ?
K5 O5 K1 94.2(8) 9_564 9_564 ?
W1 O5 K4 95.5(10) . 9_564 ?
Co1 O5 K4 100.7(10) 7_454 9_564 ?
K2 O5 K4 83.5(12) 9_564 9_564 ?
K3 O5 K4 94.4(9) 9_564 9_564 ?
K5 O5 K4 108.3(10) 9_564 9_564 ?
K1 O5 K4 14.2(8) 9_564 9_564 ?
P1 O6 W1 124.1(7) . . ?
P1 O6 K5 104.7(7) . 10_554 ?
W1 O6 K5 126.1(7) . 10_554 ?
P1 O6 K3 99.6(7) . 10_554 ?
W1 O6 K3 123.4(6) . 10_554 ?
K5 O6 K3 14.4(5) 10_554 10_554 ?
P1 O6 K2 91.0(10) . 10_554 ?
W1 O6 K2 125.8(9) . 10_554 ?
K5 O6 K2 24.1(9) 10_554 10_554 ?
K3 O6 K2 10.7(8) 10_554 10_554 ?
P1 O7 W1 132.8(8) 7_454 . ?
P1 O7 K1 103.0(7) 7_454 4_454 ?
W1 O7 K1 109.5(7) . 4_454 ?
P1 O7 K4 99.6(11) 7_454 4_454 ?
W1 O7 K4 102.7(10) . 4_454 ?
K1 O7 K4 15.4(8) 4_454 4_454 ?
O2W O1W K5 87(6) 3 . ?
O2W O1W K2 55(5) 3 3 ?
K5 O1W K2 104(3) . 3 ?
O2W O1W K1 27(5) 3 3 ?
K5 O1W K1 81.0(19) . 3 ?
K2 O1W K1 82(2) 3 3 ?
O2W O1W K3 59(6) 3 3 ?
K5 O1W K3 96(2) . 3 ?
K2 O1W K3 10.2(12) 3 3 ?
K1 O1W K3 85.6(19) 3 3 ?
O2W O1W K3 93(6) 3 . ?
K5 O1W K3 5.7(8) . . ?
K2 O1W K3 108(2) 3 . ?
K1 O1W K3 85.7(17) 3 . ?
K3 O1W K3 99.3(19) 3 . ?
O2W O1W K2 136(7) 3 11_664 ?
K5 O1W K2 120(2) . 11_664 ?
K2 O1W K2 132(2) 3 11_664 ?
K1 O1W K2 119(2) 3 11_664 ?
K3 O1W K2 138(2) 3 11_664 ?
K3 O1W K2 115(2) . 11_664 ?
O2W O1W K5 61(6) 3 3 ?
K5 O1W K5 96(2) . 3 ?
K2 O1W K5 11.0(13) 3 3 ?
K1 O1W K5 87.5(18) 3 3 ?
K3 O1W K5 2.0(6) 3 3 ?
K3 O1W K5 99.4(17) . 3 ?
K2 O1W K5 136.6(19) 11_664 3 ?
O1W O2W K1 129(9) 4_454 . ?
O1W O2W K2 86(7) 4_454 . ?
K1 O2W K2 145(9) . . ?
O1W O2W K4 133(8) 4_454 . ?
K1 O2W K4 6(2) . . ?
K2 O2W K4 141(7) . . ?
O1W O2W K3 90(7) 4_454 . ?
K1 O2W K3 141(7) . . ?
K2 O2W K3 11.9(17) . . ?
K4 O2W K3 138(6) . . ?
O1W O2W K5 59(5) 4_454 4_454 ?
K1 O2W K5 98(5) . 4_454 ?
K2 O2W K5 104(6) . 4_454 ?
K4 O2W K5 104(4) . 4_454 ?
K3 O2W K5 97(4) . 4_454 ?
O1W O2W K5 94(6) 4_454 . ?
K1 O2W K5 136(7) . . ?
K2 O2W K5 14(2) . . ?
K4 O2W K5 133(5) . . ?
K3 O2W K5 4.9(9) . . ?
K5 O2W K5 99(4) 4_454 . ?
O1W O2W K3 61(5) 4_454 4_454 ?
K1 O2W K3 97(5) . 4_454 ?
K2 O2W K3 105(5) . 4_454 ?
K4 O2W K3 102(4) . 4_454 ?
K3 O2W K3 98(4) . 4_454 ?
K5 O2W K3 2.0(8) 4_454 4_454 ?
K5 O2W K3 100(3) . 4_454 ?

loop_
_geom_bond_atom_site_label_1
_geom_bond_atom_site_label_2
_geom_bond_distance
_geom_bond_site_symmetry_2
_geom_bond_publ_flag
W1 O5 1.757(14) . ?
W1 O3 1.772(14) . ?
W1 O2 1.822(13) 8_344 ?
W1 O7 2.049(13) . ?
W1 O6 2.109(13) . ?
W1 O2 2.118(14) . ?
W1 K1 3.641(19) 9_564 ?
W1 K3 3.678(16) 9_564 ?
W1 K5 3.70(2) 9_564 ?
W1 K4 3.75(5) 9_564 ?
W1 K2 3.85(4) 9_564 ?
W1 K4 3.92(5) 4_454 ?
Co1 O3 2.039(13) . ?
Co1 O3 2.039(13) 9_564 ?
Co1 O5 2.070(14) 8_344 ?
Co1 O5 2.070(14) 16_664 ?
Co1 O4 2.097(14) . ?
Co1 O4 2.097(14) 9_564 ?
Co1 K2 3.68(4) 4_454 ?
Co1 K2 3.68(4) 12_665 ?
Co1 K3 3.857(16) 12_665 ?
Co1 K3 3.857(16) 4_454 ?
Co1 K5 3.87(2) 12_665 ?
Co1 K5 3.87(2) 4_454 ?
Co2 O1 1.935(14) 12_664 ?
Co2 O1 1.935(14) 6_454 ?
Co2 O1 1.935(14) . ?
Co2 O1 1.935(14) 15_553 ?
Co2 K5 3.886(19) 4_454 ?
Co2 K5 3.886(19) 7_444 ?
Co2 K5 3.886(19) 10_554 ?
Co2 K5 3.886(19) 13_553 ?
Co2 K2 3.98(4) 4_454 ?
Co2 K2 3.98(4) 7_444 ?
Co2 K2 3.98(4) 10_554 ?
Co2 K2 3.98(4) 13_553 ?
P1 O1 1.499(15) . ?
P1 O4 1.545(14) . ?
P1 O7 1.557(14) 8_344 ?
P1 O6 1.563(13) . ?
P1 K3 3.389(17) 10_554 ?
P1 K2 3.44(4) 4_454 ?
P1 K5 3.48(2) 10_554 ?
P1 K1 3.488(18) 6_454 ?
P1 K2 3.50(4) 10_554 ?
P1 K4 3.54(5) 6_454 ?
P1 K3 3.784(16) 4_454 ?
P1 K4 3.79(5) . ?
K1 K4 0.78(4) . ?
K1 O2W 1.55(12) . ?
K1 O1W 2.69(6) 4_454 ?
K1 O7 2.79(2) 3 ?
K1 O3 2.81(2) 9_564 ?
K1 O4 2.82(2) . ?
K1 O5 2.96(2) 9_564 ?
K1 K4 3.11(5) 6_454 ?
K1 O3 3.12(2) 3 ?
K1 K5 3.22(3) 4_454 ?
K1 O1 3.26(3) 6_454 ?
K1 K2 3.27(5) . ?
K2 K3 0.65(4) . ?
K2 K5 1.28(5) . ?
K2 O2W 1.87(12) . ?
K2 O1W 2.27(7) 4_454 ?
K2 O4 2.68(4) 3 ?
K2 O5 2.74(5) 9_564 ?
K2 O1 2.94(4) 10_654 ?
K2 O6 3.11(5) 10_654 ?
K2 O2 3.34(4) 16_664 ?
K2 O1W 3.40(8) 16_654 ?
K2 P1 3.44(4) 3 ?
K3 K5 0.69(2) . ?
K3 O2W 2.35(12) . ?
K3 O1W 2.74(6) 4_454 ?
K3 O6 2.76(2) 10_654 ?
K3 O5 2.76(2) 9_564 ?
K3 O4 2.86(2) 3 ?
K3 O1W 2.89(6) . ?
K3 O2 2.94(2) 16_664 ?
K3 O1 2.95(2) 10_654 ?
K3 O2 3.22(2) 10_654 ?
K3 O2W 3.29(12) 3 ?
K4 O2W 2.31(12) . ?
K4 K4 2.46(9) 6_454 ?
K4 O3 2.79(5) 9_564 ?
K4 O4 2.91(5) . ?
K4 O7 2.93(5) 3 ?
K4 O3 3.01(5) 3 ?
K4 K4 3.03(8) 15_554 ?
K4 K4 3.03(8) 12_665 ?
K4 K1 3.11(5) 6_454 ?
K4 O5 3.15(5) 9_564 ?
K4 P1 3.54(5) 6_454 ?
K5 O1W 2.24(6) . ?
K5 O2W 2.61(12) 3 ?
K5 O6 2.74(2) 10_654 ?
K5 O4 2.80(2) 3 ?
K5 O5 2.86(2) 9_564 ?
K5 O2 2.89(2) 16_664 ?
K5 O2W 3.00(12) . ?
K5 O1 3.02(2) 10_654 ?
K5 K1 3.22(3) 3 ?
K5 O2 3.35(2) 10_654 ?
O1 K2 2.94(4) 10_554 ?
O1 K3 2.95(2) 10_554 ?
O1 K5 3.02(2) 10_554 ?
O1 K1 3.26(3) 6_454 ?
O2 W1 1.822(13) 7_454 ?
O2 K5 2.89(2) 11_564 ?
O2 K3 2.94(2) 11_564 ?
O2 K3 3.22(2) 10_554 ?
O2 K2 3.34(4) 11_564 ?
O2 K5 3.35(2) 10_554 ?
O3 K4 2.79(5) 9_564 ?
O3 K1 2.81(2) 9_564 ?
O3 K4 3.01(5) 4_454 ?
O3 K1 3.12(2) 4_454 ?
O4 K2 2.68(4) 4_454 ?
O4 K5 2.80(2) 4_454 ?
O4 K3 2.86(2) 4_454 ?
O5 Co1 2.070(14) 7_454 ?
O5 K2 2.74(5) 9_564 ?
O5 K3 2.76(2) 9_564 ?
O5 K5 2.86(2) 9_564 ?
O5 K1 2.96(2) 9_564 ?
O5 K4 3.15(5) 9_564 ?
O6 K5 2.74(2) 10_554 ?
O6 K3 2.76(2) 10_554 ?
O6 K2 3.11(5) 10_554 ?
O7 P1 1.557(14) 7_454 ?
O7 K1 2.79(2) 4_454 ?
O7 K4 2.93(5) 4_454 ?
O1W O2W 1.43(13) 3 ?
O1W K2 2.27(7) 3 ?
O1W K1 2.69(6) 3 ?
O1W K3 2.74(6) 3 ?
O1W K2 3.40(8) 11_664 ?
O1W K5 3.42(6) 3 ?
O2W O1W 1.43(13) 4_454 ?
O2W K5 2.61(12) 4_454 ?
O2W K3 3.29(12) 4_454 ?
